data_2016526
loop_
_publ_author_name
'Reece, Hayley A.'
'Levendis, Demetrius C.'

_publ_section_title
;
 Polymorphs of gabapentin
;
_journal_coeditor_code TR3031
_journal_issue 3
_journal_name_full 'Acta Crystallographica Section C'
_journal_page_first o105
_journal_page_last o108
_journal_paper_doi 10.1107/S0108270107066279
_journal_volume 64
_journal_year 2008
_chemical_formula_iupac 'C9 H17 N O2'
_chemical_formula_moiety 'C9 H17 N O2'
_chemical_formula_sum 'C9 H17 N O2'
_chemical_formula_weight 171.24
_chemical_melting_point 439
_chemical_name_common \b-gabapentin
_chemical_name_systematic
;
1-(ammoniomethyl)cycloheaxaneacetate
;
_space_group_IT_number 14
_symmetry_cell_setting monoclinic
_symmetry_space_group_name_Hall '-P 2ybc'
_symmetry_space_group_name_H-M 'P 1 21/c 1'
_atom_sites_solution_hydrogens geom
_atom_sites_solution_primary direct
_atom_sites_solution_secondary difmap
_cell_angle_alpha 90.00
_cell_angle_beta 105.922(5)
_cell_angle_gamma 90.00
_cell_formula_units_Z 4
_cell_length_a 14.5376(16)
_cell_length_b 6.6329(6)
_cell_length_c 9.8343(9)
_cell_measurement_reflns_used 868
_cell_measurement_temperature 173(2)
_cell_measurement_theta_max 23.67
_cell_measurement_theta_min 2.91
_cell_volume 911.91(16)
_computing_cell_refinement 'SAINT-NT (Bruker, 2005)'
_computing_data_collection 'APEX2 (Bruker, 2005)'
_computing_data_reduction 'SAINT-NT (Bruker, 2005)'
_computing_molecular_graphics 'SHELXTL (Bruker, 1999) and DIAMOND (Brandenburg, 2004)'
_computing_publication_material 'SHELXTL (Bruker, 1999), ORTEP-3 (Farrugia, 1997) and PLATON (Spek, 2003)'
_computing_structure_refinement 'SHELXTL (Bruker, 1999)'
_computing_structure_solution 'SHELXTL (Bruker, 1999)'
_diffrn_ambient_temperature 173(2)
_diffrn_measured_fraction_theta_full 1.000
_diffrn_measured_fraction_theta_max 1.000
_diffrn_measurement_device_type 'Bruker APEXII CCD detector'
_diffrn_measurement_method 'omega scans'
_diffrn_radiation_monochromator graphite
_diffrn_radiation_source 'fine-focus sealed tube'
_diffrn_radiation_type MoK\a
_diffrn_radiation_wavelength 0.71073
_diffrn_reflns_av_R_equivalents 0.0841
_diffrn_reflns_av_sigmaI/netI 0.1117
_diffrn_reflns_limit_h_max 19
_diffrn_reflns_limit_h_min -18
_diffrn_reflns_limit_k_max 8
_diffrn_reflns_limit_k_min -8
_diffrn_reflns_limit_l_max 8
_diffrn_reflns_limit_l_min -12
_diffrn_reflns_number 5118
_diffrn_reflns_theta_full 27.99
_diffrn_reflns_theta_max 27.99
_diffrn_reflns_theta_min 1.46
_exptl_absorpt_coefficient_mu 0.087
_exptl_absorpt_correction_type none
_exptl_crystal_colour colourless
_exptl_crystal_density_diffrn 1.247
_exptl_crystal_density_method 'not measured'
_exptl_crystal_description needle
_exptl_crystal_F_000 376
_exptl_crystal_size_max 0.58
_exptl_crystal_size_mid 0.10
_exptl_crystal_size_min 0.02
_refine_diff_density_max 0.201
_refine_diff_density_min -0.275
_refine_ls_extinction_method none
_refine_ls_goodness_of_fit_ref 0.871
_refine_ls_hydrogen_treatment constr
_refine_ls_matrix_type full
_refine_ls_number_parameters 109
_refine_ls_number_reflns 2195
_refine_ls_number_restraints 0
_refine_ls_restrained_S_all 0.871
_refine_ls_R_factor_all 0.1060
_refine_ls_R_factor_gt 0.0462
_refine_ls_shift/su_max 0.000
_refine_ls_shift/su_mean 0.000
_refine_ls_structure_factor_coef Fsqd
_refine_ls_weighting_details 'calc w=1/[\s^2^(Fo^2^)+(0.0322P)^2^] where P=(Fo^2^+2Fc^2^)/3'
_refine_ls_weighting_scheme calc
_refine_ls_wR_factor_gt 0.0862
_refine_ls_wR_factor_ref 0.1005
_reflns_number_gt 1168
_reflns_number_total 2195
_reflns_threshold_expression >2sigma(I)
_cod_data_source_file tr3031.cif
_cod_data_source_block I
_cod_depositor_comments
;
The following automatic conversions were performed:
'_symmetry_cell_setting' value 'Monoclinic' changed to 'monoclinic'
according to '/home/saulius/struct/CIF-dictionaries/cif_core.dic'
dictionary named 'cif_core.dic' version 2.4.1 from 2010-06-29.

Automatic conversion script
Id: cif_fix_enum 1527 2010-12-29 10:47:43Z saulius 

The following automatic conversions were performed:

'_symmetry_cell_setting' value 'Monoclinic' changed to 'monoclinic'
according to /home/saulius/struct/CIF-dictionaries/cif_core.dic
dictionary named 'cif_core.dic' version 2.4.1 from 2010-06-29.

Automatic conversion script
Id: cif_fix_values 1715 2011-07-08 13:25:40Z adriana 
;
_cod_original_cell_volume 911.91(15)
_cod_original_sg_symbol_H-M 'P 21/c'
_cod_database_code 2016526
_cod_database_fobs_code 2016526

loop_
_symmetry_equiv_pos_as_xyz
'x, y, z'
'-x, y+1/2, -z+1/2'
'-x, -y, -z'
'x, -y-1/2, z-1/2'

loop_
_atom_site_type_symbol
_atom_site_label
_atom_site_fract_x
_atom_site_fract_y
_atom_site_fract_z
_atom_site_U_iso_or_equiv
_atom_site_adp_type
_atom_site_calc_flag
_atom_site_refinement_flags
_atom_site_occupancy
C C2 0.10437(13) 0.2698(3) 0.47078(19) 0.0237(4) Uani d . 1
C C3 0.17104(12) 0.1189(3) 0.56450(18) 0.0210(4) Uani d . 1
H H1 0.1329 0.0230 0.6039 0.025 Uiso calc R 1
H H2 0.2148 0.1912 0.6446 0.025 Uiso calc R 1
C C4 0.16677(12) -0.0743(3) 0.34216(18) 0.0233(4) Uani d . 1
H H3 0.1456 0.0435 0.2796 0.028 Uiso calc R 1
H H4 0.2053 -0.1615 0.2971 0.028 Uiso calc R 1
C C1 0.23067(12) 0.0001(3) 0.48329(18) 0.0191(4) Uani d . 1
C C5 0.28098(12) -0.1785(3) 0.57268(18) 0.0227(4) Uani d . 1
H H7 0.2325 -0.2632 0.5990 0.027 Uiso calc R 1
H H8 0.3124 -0.2621 0.5150 0.027 Uiso calc R 1
C C7 0.35531(13) -0.1127(3) 0.70615(19) 0.0276(5) Uani d . 1
H H9 0.3237 -0.0369 0.7675 0.033 Uiso calc R 1
H H10 0.3861 -0.2331 0.7588 0.033 Uiso calc R 1
C C8 0.43075(13) 0.0192(3) 0.6708(2) 0.0365(5) Uani d . 1
H H11 0.4678 -0.0620 0.6198 0.044 Uiso calc R 1
H H12 0.4755 0.0685 0.7595 0.044 Uiso calc R 1
C C9 0.38609(12) 0.1983(3) 0.5799(2) 0.0318(5) Uani d . 1
H H13 0.4365 0.2720 0.5501 0.038 Uiso calc R 1
H H14 0.3585 0.2915 0.6369 0.038 Uiso calc R 1
C C6 0.30796(12) 0.1340(3) 0.44909(19) 0.0256(4) Uani d . 1
H H5 0.3377 0.0596 0.3848 0.031 Uiso calc R 1
H H6 0.2771 0.2561 0.3987 0.031 Uiso calc R 1
N N1 0.08083(10) -0.1887(2) 0.35151(15) 0.0231(4) Uani d . 1
H H15 0.0438 -0.1090 0.3904 0.035 Uiso calc R 1
H H16 0.0994 -0.2998 0.4065 0.035 Uiso calc R 1
H H17 0.0467 -0.2274 0.2633 0.035 Uiso calc R 1
O O1 0.01899(8) 0.21326(19) 0.41666(13) 0.0272(3) Uani d . 1
O O2 0.13809(10) 0.4345(2) 0.44863(17) 0.0460(4) Uani d . 1

loop_
_atom_site_aniso_label
_atom_site_aniso_U_11
_atom_site_aniso_U_22
_atom_site_aniso_U_33
_atom_site_aniso_U_12
_atom_site_aniso_U_13
_atom_site_aniso_U_23
C2 0.0269(10) 0.0189(11) 0.0256(10) 0.0027(9) 0.0076(9) -0.0044(9)
C3 0.0203(9) 0.0222(10) 0.0199(9) -0.0010(8) 0.0042(8) -0.0024(8)
C4 0.0236(9) 0.0254(11) 0.0221(10) -0.0021(8) 0.0080(9) -0.0004(9)
C1 0.0204(9) 0.0184(10) 0.0187(9) -0.0006(8) 0.0056(8) 0.0014(8)
C5 0.0228(9) 0.0210(11) 0.0250(10) 0.0011(8) 0.0075(8) 0.0027(9)
C7 0.0232(9) 0.0288(12) 0.0285(11) 0.0020(8) 0.0030(9) 0.0054(9)
C8 0.0238(10) 0.0419(14) 0.0393(13) -0.0034(10) 0.0010(10) 0.0051(11)
C9 0.0261(10) 0.0347(13) 0.0341(11) -0.0093(9) 0.0071(10) 0.0037(10)
C6 0.0241(10) 0.0275(11) 0.0266(10) -0.0017(8) 0.0093(9) 0.0034(9)
N1 0.0223(8) 0.0224(9) 0.0238(8) -0.0001(7) 0.0048(7) -0.0028(7)
O1 0.0211(6) 0.0296(8) 0.0282(7) 0.0020(6) 0.0023(6) 0.0032(6)
O2 0.0380(8) 0.0197(8) 0.0761(12) -0.0020(7) 0.0085(8) 0.0084(8)

loop_
_atom_type_symbol
_atom_type_description
_atom_type_scat_dispersion_real
_atom_type_scat_dispersion_imag
_atom_type_scat_source
C C 0.0033 0.0016 'International Tables Vol C Tables 4.2.6.8 and 6.1.1.4'
H H 0.0000 0.0000 'International Tables Vol C Tables 4.2.6.8 and 6.1.1.4'
N N 0.0061 0.0033 'International Tables Vol C Tables 4.2.6.8 and 6.1.1.4'
O O 0.0106 0.0060 'International Tables Vol C Tables 4.2.6.8 and 6.1.1.4'

loop_
_geom_angle_atom_site_label_1
_geom_angle_atom_site_label_2
_geom_angle_atom_site_label_3
_geom_angle
O2 C2 O1 125.16(17)
O2 C2 C3 118.05(16)
O1 C2 C3 116.72(16)
C2 C3 C1 112.20(14)
C2 C3 H1 109.2
C1 C3 H1 109.2
C2 C3 H2 109.2
C1 C3 H2 109.2
H1 C3 H2 107.9
N1 C4 C1 114.93(13)
N1 C4 H3 108.5
C1 C4 H3 108.5
N1 C4 H4 108.5
C1 C4 H4 108.5
H3 C4 H4 107.5
C4 C1 C5 110.30(15)
C4 C1 C6 106.66(13)
C5 C1 C6 107.97(14)
C4 C1 C3 110.32(14)
C5 C1 C3 110.13(14)
C6 C1 C3 111.38(15)
C7 C5 C1 112.80(15)
C7 C5 H7 109.0
C1 C5 H7 109.0
C7 C5 H8 109.0
C1 C5 H8 109.0
H7 C5 H8 107.8
C8 C7 C5 110.86(15)
C8 C7 H9 109.5
C5 C7 H9 109.5
C8 C7 H10 109.5
C5 C7 H10 109.5
H9 C7 H10 108.1
C7 C8 C9 111.49(15)
C7 C8 H11 109.3
C9 C8 H11 109.3
C7 C8 H12 109.3
C9 C8 H12 109.3
H11 C8 H12 108.0
C8 C9 C6 112.13(16)
C8 C9 H13 109.2
C6 C9 H13 109.2
C8 C9 H14 109.2
C6 C9 H14 109.2
H13 C9 H14 107.9
C9 C6 C1 113.34(15)
C9 C6 H5 108.9
C1 C6 H5 108.9
C9 C6 H6 108.9
C1 C6 H6 108.9
H5 C6 H6 107.7
C4 N1 H15 109.5
C4 N1 H16 109.5
H15 N1 H16 109.5
C4 N1 H17 109.5
H15 N1 H17 109.5
H16 N1 H17 109.5

loop_
_geom_bond_atom_site_label_1
_geom_bond_atom_site_label_2
_geom_bond_distance
C2 O2 1.241(2)
C2 O1 1.266(2)
C2 C3 1.517(2)
C3 C1 1.546(2)
C3 H1 0.9900
C3 H2 0.9900
C4 N1 1.486(2)
C4 C1 1.525(2)
C4 H3 0.9900
C4 H4 0.9900
C1 C5 1.536(2)
C1 C6 1.540(2)
C5 C7 1.518(2)
C5 H7 0.9900
C5 H8 0.9900
C7 C8 1.516(2)
C7 H9 0.9900
C7 H10 0.9900
C8 C9 1.521(3)
C8 H11 0.9900
C8 H12 0.9900
C9 C6 1.525(2)
C9 H13 0.9900
C9 H14 0.9900
C6 H5 0.9900
C6 H6 0.9900
N1 H15 0.9100
N1 H16 0.9100
N1 H17 0.9100

loop_
_geom_hbond_atom_site_label_D
_geom_hbond_atom_site_label_H
_geom_hbond_atom_site_label_A
_geom_hbond_site_symmetry_A
_geom_hbond_distance_DH
_geom_hbond_distance_HA
_geom_hbond_distance_DA
_geom_hbond_angle_DHA
N1 H15 O1 . 0.91 2.19 2.9398(19) 138.7
N1 H15 O1 3_556 0.91 2.42 3.0242(18) 123.8
N1 H16 O2 1_545 0.91 1.86 2.723(2) 157.0
N1 H17 O1 2_545 0.91 1.81 2.7174(19) 175.8

loop_
_geom_torsion_atom_site_label_1
_geom_torsion_atom_site_label_2
_geom_torsion_atom_site_label_3
_geom_torsion_atom_site_label_4
_geom_torsion
O2 C2 C3 C1 -81.3(2)
O1 C2 C3 C1 95.97(18)
N1 C4 C1 C5 69.42(18)
N1 C4 C1 C6 -173.57(14)
N1 C4 C1 C3 -52.5(2)
C2 C3 C1 C4 -46.4(2)
C2 C3 C1 C5 -168.37(14)
C2 C3 C1 C6 71.87(18)
C4 C1 C5 C7 172.56(13)
C6 C1 C5 C7 56.37(18)
C3 C1 C5 C7 -65.44(18)
C1 C5 C7 C8 -58.3(2)
C5 C7 C8 C9 54.7(2)
C7 C8 C9 C6 -52.5(2)
C8 C9 C6 C1 53.3(2)
C4 C1 C6 C9 -172.22(15)
C5 C1 C6 C9 -53.7(2)
C3 C1 C6 C9 67.35(19)

loop_
_cod_related_entry_id
_cod_related_entry_database
_cod_related_entry_code
1 ChemSpider 3328
